data_4350721
loop_
_publ_author_name
'Rambabu, Darsi'
'Pradeep, Chullikkattil P.'
'Dhir, Abhimanew'

_publ_section_title
;
 Nano dispersion of 3D Cd(ii) coordination polymer: synthetic blood plasma
 anticoagulant
;
_journal_issue 2
_journal_name_full 'Inorganic Chemistry Frontiers'
_journal_page_first 163
_journal_paper_doi 10.1039/c3qi00013c
_journal_volume 1
_journal_year 2014
_chemical_formula_sum 'C21 H13 Cd N O4'
_chemical_formula_weight 455.72
_space_group_IT_number 2
_space_group_name_Hall '-P 1'
_space_group_name_H-M_alt 'P -1'
_symmetry_space_group_name_H-M 'P -1'
_atom_sites_solution_hydrogens geom
_atom_sites_solution_primary direct
_atom_sites_solution_secondary difmap
_audit_creation_method SHELXL-97
_cell_angle_alpha 112.221(5)
_cell_angle_beta 95.625(5)
_cell_angle_gamma 105.097(5)
_cell_formula_units_Z 2
_cell_length_a 7.858(5)
_cell_length_b 10.508(5)
_cell_length_c 11.554(5)
_cell_measurement_temperature 150(2)
_cell_volume 831.8(8)
_computing_structure_refinement 'SHELXL-97 (Sheldrick, 1997)'
_computing_structure_solution 'SHELXS-97 (Sheldrick, 1990)'
_diffrn_ambient_temperature 150(2)
_diffrn_measured_fraction_theta_full 0.998
_diffrn_measured_fraction_theta_max 0.998
_diffrn_radiation_monochromator graphite
_diffrn_radiation_source 'fine-focus sealed tube'
_diffrn_radiation_type MoK\a
_diffrn_radiation_wavelength 0.71073
_diffrn_reflns_av_R_equivalents 0.0000
_diffrn_reflns_av_sigmaI/netI 0.0267
_diffrn_reflns_limit_h_max 9
_diffrn_reflns_limit_h_min -9
_diffrn_reflns_limit_k_max 12
_diffrn_reflns_limit_k_min -12
_diffrn_reflns_limit_l_max 13
_diffrn_reflns_limit_l_min -13
_diffrn_reflns_number 4423
_diffrn_reflns_theta_full 25.00
_diffrn_reflns_theta_max 25.00
_diffrn_reflns_theta_min 3.00
_exptl_absorpt_coefficient_mu 1.341
_exptl_absorpt_correction_T_max 0.8449
_exptl_absorpt_correction_T_min 0.7478
_exptl_absorpt_correction_type multi-scan
_exptl_crystal_density_diffrn 1.819
_exptl_crystal_density_method 'not measured'
_exptl_crystal_F_000 452
_exptl_crystal_size_max 0.23
_exptl_crystal_size_mid 0.18
_exptl_crystal_size_min 0.13
_refine_diff_density_max 1.260
_refine_diff_density_min -0.963
_refine_diff_density_rms 0.146
_refine_ls_extinction_method none
_refine_ls_goodness_of_fit_ref 1.071
_refine_ls_hydrogen_treatment mixed
_refine_ls_matrix_type full
_refine_ls_number_parameters 244
_refine_ls_number_reflns 4423
_refine_ls_number_restraints 0
_refine_ls_restrained_S_all 1.071
_refine_ls_R_factor_all 0.0539
_refine_ls_R_factor_gt 0.0506
_refine_ls_shift/su_max 0.000
_refine_ls_shift/su_mean 0.000
_refine_ls_structure_factor_coef Fsqd
_refine_ls_weighting_details 'calc w=1/[\s^2^(Fo^2^)+(0.1020P)^2^+1.3519P] where P=(Fo^2^+2Fc^2^)/3'
_refine_ls_weighting_scheme calc
_refine_ls_wR_factor_gt 0.1342
_refine_ls_wR_factor_ref 0.1371
_reflns_number_gt 4100
_reflns_number_total 4423
_reflns_threshold_expression >2sigma(I)
_cod_data_source_file c3qi00013c.txt
_cod_data_source_block shelxl
_cod_original_sg_symbol_H-M P-1
_cod_database_code 4350721

loop_
_symmetry_equiv_pos_as_xyz
'x, y, z'
'-x, -y, -z'

loop_
_atom_site_label
_atom_site_type_symbol
_atom_site_fract_x
_atom_site_fract_y
_atom_site_fract_z
_atom_site_U_iso_or_equiv
_atom_site_adp_type
_atom_site_occupancy
_atom_site_symmetry_multiplicity
_atom_site_calc_flag
_atom_site_refinement_flags
Cd1 Cd 0.74245(6) 0.98332(4) 0.46336(3) 0.01454(15) Uani 1 1 d .
O1 O 0.6868(5) 0.7806(4) 0.2806(4) 0.0215(9) Uani 1 1 d .
O2 O 1.0237(5) 1.1317(4) 0.6273(4) 0.0218(9) Uani 1 1 d .
O3 O 0.5847(6) 1.0424(4) 0.6287(3) 0.0188(8) Uani 1 1 d .
O4 O 0.7176(5) 0.8776(4) 0.6065(4) 0.0213(8) Uani 1 1 d .
N1 N 0.8261(7) 1.1554(5) 0.3883(5) 0.0261(11) Uani 1 1 d .
C1 C 0.7911(9) 1.2794(7) 0.4302(6) 0.0337(15) Uani 1 1 d .
C2 C 0.7226(10) 1.3185(7) 0.5406(7) 0.0356(15) Uani 1 1 d .
H2 H 0.7017 1.2564 0.5835 0.043 Uiso 1 1 calc R
C3 C 0.6848(12) 1.4483(7) 0.5881(8) 0.0463(19) Uani 1 1 d .
H3 H 0.6389 1.4751 0.6637 0.056 Uiso 1 1 calc R
C4 C 0.7138(13) 1.5396(9) 0.5255(9) 0.055(2) Uani 1 1 d .
H4 H 0.6889 1.6288 0.5589 0.066 Uiso 1 1 calc R
C5 C 0.7782(12) 1.5006(8) 0.4158(8) 0.048(2) Uani 1 1 d .
H5 H 0.7967 1.5636 0.3738 0.058 Uiso 1 1 calc R
C6 C 0.8166(10) 1.3740(7) 0.3648(7) 0.0403(17) Uani 1 1 d .
C7 C 0.8822(11) 1.3287(8) 0.2534(8) 0.0465(19) Uani 1 1 d .
H7 H 0.8989 1.3864 0.2064 0.056 Uiso 1 1 calc R
C8 C 0.9223(10) 1.2038(8) 0.2115(8) 0.0418(18) Uani 1 1 d .
H8 H 0.9676 1.1734 0.1358 0.050 Uiso 1 1 calc R
C9 C 0.8959(9) 1.1199(8) 0.2818(7) 0.0328(15) Uani 1 1 d .
H9 H 0.9283 1.0338 0.2536 0.039 Uiso 1 1 calc R
C10 C 0.8460(8) 0.7772(5) 0.2829(5) 0.0157(11) Uani 1 1 d .
C11 C 0.8780(8) 0.6618(6) 0.1695(5) 0.0179(11) Uani 1 1 d .
C12 C 0.7274(8) 0.5515(7) 0.0762(6) 0.0251(13) Uani 1 1 d .
H12 H 0.6088 0.5508 0.0869 0.030 Uiso 1 1 calc R
C13 C 0.7498(8) 0.4465(7) -0.0286(6) 0.0262(14) Uani 1 1 d .
H13 H 0.6470 0.3732 -0.0904 0.031 Uiso 1 1 calc R
C14 C 0.9249(8) 0.4457(6) -0.0462(5) 0.0201(12) Uani 1 1 d .
C15 C 1.0482(8) 0.6629(6) 0.1550(5) 0.0182(11) Uani 1 1 d .
H15 H 1.1495 0.7367 0.2180 0.022 Uiso 1 1 calc R
C16 C 0.6344(7) 0.9568(6) 0.6669(5) 0.0163(11) Uani 1 1 d .
C17 C 0.5938(8) 0.9538(6) 0.7902(5) 0.0173(11) Uani 1 1 d .
C18 C 0.6336(8) 0.8518(6) 0.8301(5) 0.0215(12) Uani 1 1 d .
H18 H 0.6861 0.7846 0.7789 0.026 Uiso 1 1 calc R
C19 C 0.5968(8) 0.8493(6) 0.9424(5) 0.0221(12) Uani 1 1 d .
H19 H 0.6236 0.7798 0.9685 0.027 Uiso 1 1 calc R
C20 C 0.5189(7) 1.0507(6) 0.8629(5) 0.0178(11) Uani 1 1 d .
H20 H 0.4922 1.1186 0.8344 0.021 Uiso 1 1 calc R
C21 C 0.4803(7) 1.0518(6) 0.9799(5) 0.0172(11) Uani 1 1 d .

loop_
_atom_site_aniso_label
_atom_site_aniso_U_11
_atom_site_aniso_U_22
_atom_site_aniso_U_33
_atom_site_aniso_U_23
_atom_site_aniso_U_13
_atom_site_aniso_U_12
Cd1 0.0196(2) 0.0148(2) 0.0116(2) 0.00493(18) 0.0077(2) 0.00862(16)
O1 0.020(2) 0.024(2) 0.0168(19) 0.0002(16) 0.0074(17) 0.0133(17)
O2 0.027(2) 0.021(2) 0.0118(18) -0.0011(16) 0.0044(18) 0.0102(18)
O3 0.022(2) 0.028(2) 0.0151(17) 0.0141(18) 0.0098(18) 0.0125(18)
O4 0.025(2) 0.023(2) 0.020(2) 0.0108(17) 0.0126(18) 0.0102(18)
N1 0.020(3) 0.020(3) 0.034(3) 0.014(2) -0.003(2) 0.001(2)
C1 0.028(4) 0.038(4) 0.026(3) 0.009(3) -0.004(3) 0.006(3)
C2 0.036(4) 0.029(3) 0.039(4) 0.014(3) 0.005(3) 0.007(3)
C3 0.058(5) 0.029(4) 0.049(5) 0.011(3) 0.009(4) 0.017(4)
C4 0.065(6) 0.035(4) 0.057(5) 0.009(4) 0.004(5) 0.023(4)
C5 0.057(5) 0.038(4) 0.050(5) 0.025(4) 0.001(4) 0.010(4)
C6 0.036(4) 0.031(4) 0.046(4) 0.021(3) -0.004(3) -0.003(3)
C7 0.042(4) 0.044(4) 0.053(5) 0.025(4) 0.002(4) 0.009(4)
C8 0.035(4) 0.051(4) 0.043(4) 0.032(4) 0.004(3) 0.002(4)
C9 0.024(3) 0.038(4) 0.036(4) 0.020(3) 0.002(3) 0.004(3)
C10 0.023(3) 0.015(3) 0.012(2) 0.005(2) 0.006(2) 0.010(2)
C11 0.020(3) 0.016(3) 0.015(3) 0.003(2) 0.002(2) 0.008(2)
C12 0.016(3) 0.026(3) 0.026(3) 0.001(3) 0.007(3) 0.010(3)
C13 0.013(3) 0.025(3) 0.023(3) -0.005(3) 0.000(3) 0.004(3)
C14 0.022(3) 0.017(3) 0.015(3) 0.000(2) 0.002(2) 0.008(2)
C15 0.016(3) 0.018(3) 0.013(3) -0.001(2) 0.000(2) 0.007(2)
C16 0.011(3) 0.024(3) 0.013(2) 0.010(2) 0.000(2) 0.003(2)
C17 0.016(3) 0.017(3) 0.018(3) 0.007(2) 0.006(2) 0.004(2)
C18 0.023(3) 0.027(3) 0.018(3) 0.011(2) 0.005(2) 0.012(3)
C19 0.028(3) 0.023(3) 0.020(3) 0.009(2) 0.007(3) 0.013(3)
C20 0.017(3) 0.024(3) 0.013(3) 0.008(2) 0.001(2) 0.005(2)
C21 0.017(3) 0.021(3) 0.015(3) 0.008(2) 0.005(2) 0.008(2)

loop_
_atom_type_symbol
_atom_type_description
_atom_type_scat_dispersion_real
_atom_type_scat_dispersion_imag
_atom_type_scat_source
C C 0.0033 0.0016 'International Tables Vol C Tables 4.2.6.8 and 6.1.1.4'
H H 0.0000 0.0000 'International Tables Vol C Tables 4.2.6.8 and 6.1.1.4'
N N 0.0061 0.0033 'International Tables Vol C Tables 4.2.6.8 and 6.1.1.4'
O O 0.0106 0.0060 'International Tables Vol C Tables 4.2.6.8 and 6.1.1.4'
Cd Cd -0.8075 1.2024 'International Tables Vol C Tables 4.2.6.8 and 6.1.1.4'

loop_
_geom_angle_atom_site_label_1
_geom_angle_atom_site_label_2
_geom_angle_atom_site_label_3
_geom_angle
_geom_angle_site_symmetry_1
_geom_angle_site_symmetry_3
O1 Cd1 N1 100.04(18) . .
O1 Cd1 O4 98.78(15) . .
N1 Cd1 O4 159.52(18) . .
O1 Cd1 O3 132.10(15) . .
N1 Cd1 O3 114.41(17) . .
O4 Cd1 O3 56.09(13) . .
O1 Cd1 O2 129.93(14) . .
N1 Cd1 O2 83.78(17) . .
O4 Cd1 O2 77.96(14) . .
O3 Cd1 O2 87.65(15) . .
O1 Cd1 O2 54.04(14) . 2_776
N1 Cd1 O2 91.82(16) . 2_776
O4 Cd1 O2 92.72(13) . 2_776
O3 Cd1 O2 147.56(13) . 2_776
O2 Cd1 O2 76.05(14) . 2_776
O1 Cd1 O3 81.76(13) . 2_676
N1 Cd1 O3 85.21(15) . 2_676
O4 Cd1 O3 105.47(13) . 2_676
O3 Cd1 O3 69.71(14) . 2_676
O2 Cd1 O3 147.84(12) . 2_676
O2 Cd1 O3 134.50(12) 2_776 2_676
O1 Cd1 C16 118.83(17) . .
N1 Cd1 C16 139.35(19) . .
O4 Cd1 C16 27.76(15) . .
O3 Cd1 C16 28.42(15) . .
O2 Cd1 C16 80.25(15) . .
O2 Cd1 C16 119.69(14) 2_776 .
O3 Cd1 C16 88.82(14) 2_676 .
O1 Cd1 C10 26.99(16) . .
N1 Cd1 C10 96.16(18) . .
O4 Cd1 C10 96.95(15) . .
O3 Cd1 C10 148.66(15) . .
O2 Cd1 C10 103.08(15) . .
O2 Cd1 C10 27.06(15) 2_776 .
O3 Cd1 C10 108.10(14) 2_676 .
C16 Cd1 C10 123.77(16) . .
C10 O1 Cd1 98.4(3) . .
C10 O2 Cd1 170.4(3) 2_776 .
C10 O2 Cd1 85.1(3) 2_776 2_776
Cd1 O2 Cd1 103.95(14) . 2_776
C16 O3 Cd1 89.5(3) . .
C16 O3 Cd1 126.9(4) . 2_676
Cd1 O3 Cd1 110.29(14) . 2_676
C16 O4 Cd1 92.1(3) . .
C1 N1 C9 117.6(6) . .
C1 N1 Cd1 124.7(5) . .
C9 N1 Cd1 117.1(4) . .
N1 C1 C2 118.2(6) . .
N1 C1 C6 122.9(6) . .
C2 C1 C6 118.8(6) . .
C3 C2 C1 120.0(7) . .
C3 C2 H2 120.0 . .
C1 C2 H2 120.0 . .
C2 C3 C4 120.4(8) . .
C2 C3 H3 119.8 . .
C4 C3 H3 119.8 . .
C5 C4 C3 119.9(7) . .
C5 C4 H4 120.1 . .
C3 C4 H4 120.1 . .
C6 C5 C4 122.1(7) . .
C6 C5 H5 119.0 . .
C4 C5 H5 119.0 . .
C5 C6 C7 124.6(7) . .
C5 C6 C1 118.8(7) . .
C7 C6 C1 116.6(7) . .
C8 C7 C6 120.9(7) . .
C8 C7 H7 119.6 . .
C6 C7 H7 119.6 . .
C7 C8 C9 118.7(7) . .
C7 C8 H8 120.7 . .
C9 C8 H8 120.7 . .
N1 C9 C8 123.3(7) . .
N1 C9 H9 118.4 . .
C8 C9 H9 118.4 . .
O2 C10 O1 122.4(5) 2_776 .
O2 C10 C11 120.1(5) 2_776 .
O1 C10 C11 117.4(5) . .
O2 C10 Cd1 67.8(3) 2_776 .
O1 C10 Cd1 54.6(3) . .
C11 C10 Cd1 171.1(4) . .
C15 C11 C12 119.8(5) . .
C15 C11 C10 121.4(5) . .
C12 C11 C10 118.8(5) . .
C13 C12 C11 120.9(6) . .
C13 C12 H12 119.6 . .
C11 C12 H12 119.6 . .
C12 C13 C14 120.4(6) . .
C12 C13 H13 119.8 . .
C14 C13 H13 119.8 . .
C14 C14 C13 119.1(6) 2_765 .
C14 C14 C15 119.4(7) 2_765 2_765
C13 C14 C15 121.5(5) . 2_765
C11 C15 C14 120.4(5) . 2_765
C11 C15 H15 119.8 . .
C14 C15 H15 119.8 2_765 .
O4 C16 O3 122.0(5) . .
O4 C16 C17 119.4(5) . .
O3 C16 C17 118.6(5) . .
O4 C16 Cd1 60.2(3) . .
O3 C16 Cd1 62.1(3) . .
C17 C16 Cd1 173.6(4) . .
C20 C17 C18 120.5(5) . .
C20 C17 C16 119.4(5) . .
C18 C17 C16 120.1(5) . .
C19 C18 C17 120.1(5) . .
C19 C18 H18 120.0 . .
C17 C18 H18 120.0 . .
C18 C19 C21 120.9(5) . 2_677
C18 C19 H19 119.5 . .
C21 C19 H19 119.5 2_677 .
C17 C20 C21 121.0(5) . .
C17 C20 H20 119.5 . .
C21 C20 H20 119.5 . .
C19 C21 C20 122.4(5) 2_677 .
C19 C21 C21 119.0(6) 2_677 2_677
C20 C21 C21 118.6(6) . 2_677

loop_
_geom_bond_atom_site_label_1
_geom_bond_atom_site_label_2
_geom_bond_distance
_geom_bond_site_symmetry_2
Cd1 O1 2.262(4) .
Cd1 N1 2.266(5) .
Cd1 O4 2.313(4) .
Cd1 O3 2.354(4) .
Cd1 O2 2.460(4) .
Cd1 O2 2.551(4) 2_776
Cd1 O3 2.588(4) 2_676
Cd1 C16 2.664(5) .
Cd1 C10 2.745(5) .
O1 C10 1.259(7) .
O2 C10 1.253(7) 2_776
O2 Cd1 2.551(4) 2_776
O3 C16 1.268(6) .
O3 Cd1 2.588(4) 2_676
O4 C16 1.241(7) .
N1 C1 1.320(8) .
N1 C9 1.358(9) .
C1 C2 1.393(10) .
C1 C6 1.448(10) .
C2 C3 1.388(9) .
C2 H2 0.9500 .
C3 C4 1.392(12) .
C3 H3 0.9500 .
C4 C5 1.368(13) .
C4 H4 0.9500 .
C5 C6 1.363(11) .
C5 H5 0.9500 .
C6 C7 1.394(12) .
C7 C8 1.349(11) .
C7 H7 0.9500 .
C8 C9 1.400(9) .
C8 H8 0.9500 .
C9 H9 0.9500 .
C10 O2 1.253(7) 2_776
C10 C11 1.508(7) .
C11 C15 1.362(8) .
C11 C12 1.413(8) .
C12 C13 1.359(9) .
C12 H12 0.9500 .
C13 C14 1.412(8) .
C13 H13 0.9500 .
C14 C14 1.402(11) 2_765
C14 C15 1.421(8) 2_765
C15 C14 1.421(8) 2_765
C15 H15 0.9500 .
C16 C17 1.499(8) .
C17 C20 1.360(8) .
C17 C18 1.407(8) .
C18 C19 1.365(8) .
C18 H18 0.9500 .
C19 C21 1.408(8) 2_677
C19 H19 0.9500 .
C20 C21 1.411(8) .
C20 H20 0.9500 .
C21 C19 1.408(8) 2_677
C21 C21 1.424(10) 2_677

loop_
_geom_torsion_atom_site_label_1
_geom_torsion_atom_site_label_2
_geom_torsion_atom_site_label_3
_geom_torsion_atom_site_label_4
_geom_torsion
_geom_torsion_site_symmetry_1
_geom_torsion_site_symmetry_4
N1 Cd1 O1 C10 83.8(3) . .
O4 Cd1 O1 C10 -88.1(3) . .
O3 Cd1 O1 C10 -139.7(3) . .
O2 Cd1 O1 C10 -6.5(4) . .
O2 Cd1 O1 C10 -1.1(3) 2_776 .
O3 Cd1 O1 C10 167.4(3) 2_676 .
C16 Cd1 O1 C10 -108.5(3) . .
O1 Cd1 O2 C10 165(2) . 2_776
N1 Cd1 O2 C10 67(2) . 2_776
O4 Cd1 O2 C10 -103(2) . 2_776
O3 Cd1 O2 C10 -47(2) . 2_776
O2 Cd1 O2 C10 161(2) 2_776 2_776
O3 Cd1 O2 C10 -3(2) 2_676 2_776
C16 Cd1 O2 C10 -75(2) . 2_776
C10 Cd1 O2 C10 162(2) . 2_776
O1 Cd1 O2 Cd1 4.5(2) . 2_776
N1 Cd1 O2 Cd1 -93.44(18) . 2_776
O4 Cd1 O2 Cd1 95.91(15) . 2_776
O3 Cd1 O2 Cd1 151.70(16) . 2_776
O2 Cd1 O2 Cd1 0.0 2_776 2_776
O3 Cd1 O2 Cd1 -164.11(17) 2_676 2_776
C16 Cd1 O2 Cd1 124.09(17) . 2_776
C10 Cd1 O2 Cd1 1.47(18) . 2_776
O1 Cd1 O3 C16 72.3(4) . .
N1 Cd1 O3 C16 -155.8(3) . .
O4 Cd1 O3 C16 3.3(3) . .
O2 Cd1 O3 C16 -73.7(3) . .
O2 Cd1 O3 C16 -14.7(5) 2_776 .
O3 Cd1 O3 C16 129.6(4) 2_676 .
C10 Cd1 O3 C16 37.9(5) . .
O1 Cd1 O3 Cd1 -57.3(2) . 2_676
N1 Cd1 O3 Cd1 74.6(2) . 2_676
O4 Cd1 O3 Cd1 -126.2(2) . 2_676
O2 Cd1 O3 Cd1 156.70(17) . 2_676
O2 Cd1 O3 Cd1 -144.24(19) 2_776 2_676
O3 Cd1 O3 Cd1 0.0 2_676 2_676
C16 Cd1 O3 Cd1 -129.6(4) . 2_676
C10 Cd1 O3 Cd1 -91.7(3) . 2_676
O1 Cd1 O4 C16 -138.9(3) . .
N1 Cd1 O4 C16 64.4(6) . .
O3 Cd1 O4 C16 -3.4(3) . .
O2 Cd1 O4 C16 91.9(3) . .
O2 Cd1 O4 C16 167.0(3) 2_776 .
O3 Cd1 O4 C16 -55.1(3) 2_676 .
C10 Cd1 O4 C16 -166.1(3) . .
O1 Cd1 N1 C1 145.4(5) . .
O4 Cd1 N1 C1 -58.1(7) . .
O3 Cd1 N1 C1 -0.5(5) . .
O2 Cd1 N1 C1 -85.1(5) . .
O2 Cd1 N1 C1 -160.8(5) 2_776 .
O3 Cd1 N1 C1 64.7(5) 2_676 .
C16 Cd1 N1 C1 -17.9(6) . .
C10 Cd1 N1 C1 172.4(5) . .
O1 Cd1 N1 C9 -25.5(5) . .
O4 Cd1 N1 C9 131.0(5) . .
O3 Cd1 N1 C9 -171.4(4) . .
O2 Cd1 N1 C9 104.0(5) . .
O2 Cd1 N1 C9 28.3(5) 2_776 .
O3 Cd1 N1 C9 -106.3(5) 2_676 .
C16 Cd1 N1 C9 171.2(4) . .
C10 Cd1 N1 C9 1.5(5) . .
C9 N1 C1 C2 -178.9(6) . .
Cd1 N1 C1 C2 10.2(9) . .
C9 N1 C1 C6 2.7(9) . .
Cd1 N1 C1 C6 -168.2(5) . .
N1 C1 C2 C3 179.7(7) . .
C6 C1 C2 C3 -1.8(10) . .
C1 C2 C3 C4 0.4(12) . .
C2 C3 C4 C5 0.7(13) . .
C3 C4 C5 C6 -0.3(14) . .
C4 C5 C6 C7 179.9(9) . .
C4 C5 C6 C1 -1.1(12) . .
N1 C1 C6 C5 -179.5(7) . .
C2 C1 C6 C5 2.1(10) . .
N1 C1 C6 C7 -0.4(10) . .
C2 C1 C6 C7 -178.8(7) . .
C5 C6 C7 C8 177.9(8) . .
C1 C6 C7 C8 -1.2(11) . .
C6 C7 C8 C9 0.3(11) . .
C1 N1 C9 C8 -3.7(9) . .
Cd1 N1 C9 C8 167.9(5) . .
C7 C8 C9 N1 2.2(11) . .
Cd1 O1 C10 O2 2.1(6) . 2_776
Cd1 O1 C10 C11 -175.2(4) . .
O1 Cd1 C10 O2 -178.0(5) . 2_776
N1 Cd1 C10 O2 81.9(3) . 2_776
O4 Cd1 C10 O2 -82.3(3) . 2_776
O3 Cd1 C10 O2 -110.6(4) . 2_776
O2 Cd1 C10 O2 -3.1(4) . 2_776
O3 Cd1 C10 O2 168.9(3) 2_676 2_776
C16 Cd1 C10 O2 -90.0(3) . 2_776
N1 Cd1 C10 O1 -100.1(3) . .
O4 Cd1 C10 O1 95.7(3) . .
O3 Cd1 C10 O1 67.4(4) . .
O2 Cd1 C10 O1 174.9(3) . .
O2 Cd1 C10 O1 178.0(5) 2_776 .
O3 Cd1 C10 O1 -13.1(3) 2_676 .
C16 Cd1 C10 O1 88.0(4) . .
O1 Cd1 C10 C11 28(2) . .
N1 Cd1 C10 C11 -72(2) . .
O4 Cd1 C10 C11 124(2) . .
O3 Cd1 C10 C11 96(2) . .
O2 Cd1 C10 C11 -157(2) . .
O2 Cd1 C10 C11 -154(3) 2_776 .
O3 Cd1 C10 C11 15(3) 2_676 .
C16 Cd1 C10 C11 116(2) . .
O2 C10 C11 C15 -7.1(8) 2_776 .
O1 C10 C11 C15 170.3(5) . .
Cd1 C10 C11 C15 144(2) . .
O2 C10 C11 C12 173.5(5) 2_776 .
O1 C10 C11 C12 -9.1(8) . .
Cd1 C10 C11 C12 -35(3) . .
C15 C11 C12 C13 -0.4(10) . .
C10 C11 C12 C13 179.0(6) . .
C11 C12 C13 C14 0.1(11) . .
C12 C13 C14 C14 0.2(11) . 2_765
C12 C13 C14 C15 -180.0(7) . 2_765
C12 C11 C15 C14 0.4(9) . 2_765
C10 C11 C15 C14 -179.0(5) . 2_765
Cd1 O4 C16 O3 6.2(5) . .
Cd1 O4 C16 C17 -172.7(5) . .
Cd1 O3 C16 O4 -6.1(5) . .
Cd1 O3 C16 O4 109.2(5) 2_676 .
Cd1 O3 C16 C17 172.8(5) . .
Cd1 O3 C16 C17 -71.9(6) 2_676 .
Cd1 O3 C16 Cd1 115.3(3) 2_676 .
O1 Cd1 C16 O4 47.8(4) . .
N1 Cd1 C16 O4 -151.0(3) . .
O3 Cd1 C16 O4 174.0(5) . .
O2 Cd1 C16 O4 -82.7(3) . .
O2 Cd1 C16 O4 -15.0(4) 2_776 .
O3 Cd1 C16 O4 127.7(3) 2_676 .
C10 Cd1 C16 O4 16.6(4) . .
O1 Cd1 C16 O3 -126.2(3) . .
N1 Cd1 C16 O3 35.0(4) . .
O4 Cd1 C16 O3 -174.0(5) . .
O2 Cd1 C16 O3 103.3(3) . .
O2 Cd1 C16 O3 171.0(3) 2_776 .
O3 Cd1 C16 O3 -46.3(4) 2_676 .
C10 Cd1 C16 O3 -157.4(3) . .
O1 Cd1 C16 C17 136(3) . .
N1 Cd1 C16 C17 -63(4) . .
O4 Cd1 C16 C17 88(4) . .
O3 Cd1 C16 C17 -98(4) . .
O2 Cd1 C16 C17 6(4) . .
O2 Cd1 C16 C17 73(4) 2_776 .
O3 Cd1 C16 C17 -144(4) 2_676 .
C10 Cd1 C16 C17 105(4) . .
O4 C16 C17 C20 173.5(5) . .
O3 C16 C17 C20 -5.5(8) . .
Cd1 C16 C17 C20 89(4) . .
O4 C16 C17 C18 -6.3(8) . .
O3 C16 C17 C18 174.8(5) . .
Cd1 C16 C17 C18 -91(4) . .
C20 C17 C18 C19 0.1(9) . .
C16 C17 C18 C19 179.9(6) . .
C17 C18 C19 C21 -0.3(9) . 2_677
C18 C17 C20 C21 0.3(8) . .
C16 C17 C20 C21 -179.4(5) . .
C17 C20 C21 C19 179.9(5) . 2_677
C17 C20 C21 C21 -0.6(10) . 2_677
